data_7200804
loop_
_publ_author_name
'Chaplais, G\'erald'
'Simon-Masseron, Ang\'elique'
'Porcher, Florence'
'Lecomte, Claude'
'Bazer-Bachi, Delphine'
'Bats, Nicolas'
'Patarin, Jo\"el'

_publ_section_title
;
 IM-19: a new flexible microporous gallium based-MOF framework with
 pressure- and temperature-dependent openings
;
_journal_issue 26
_journal_name_full 'Physical Chemistry Chemical Physics'
_journal_page_first 5241
_journal_page_last 5245
_journal_paper_doi 10.1039/b822163d
_journal_volume 11
_journal_year 2009
_chemical_formula_moiety
;
0.5(Ga O H O2 C C6 H4 C O2), 0.375 (H O2 C C6 H4 C O2 H)
;
_chemical_formula_structural '0.5(Ga O O2 C C6 H4 C O2)'
_chemical_formula_sum 'C7 H4.75 Ga0.5 O4'
_chemical_formula_weight 187.7
_chemical_name_common 'IM-19 ps'
_chemical_name_systematic ' ?'
_space_group_IT_number 62
_symmetry_cell_setting orthorhombic
_symmetry_space_group_name_Hall '-P 2ac 2n'
_symmetry_space_group_name_H-M 'P n m a'
_cell_angle_alpha 90
_cell_angle_beta 90
_cell_angle_gamma 90
_cell_formula_units_Z 8
_cell_length_a 17.4370(2)
_cell_length_b 6.7475(4)
_cell_length_c 12.1541(4)
_cell_measurement_reflns_used 93162
_cell_measurement_temperature 293
_cell_measurement_theta_max 55.53
_cell_measurement_theta_min 2.88
_cell_volume 1430.00(10)
_computing_cell_refinement 'Oxford Diffraction, (2007) CrysAlisPro Software system.'
_computing_data_collection 'Oxford Diffraction, (2007) Xcalibur CCD system.'
_computing_data_reduction
;Oxford Diffraction, (2007) CrysAlisPro Software system.
Jana2006 (Petricek, Dusek & Palatinus, 2006)'
;
_computing_publication_material 'Jana2006 (Petricek, Dusek & Palatinus, 2006)'
_computing_structure_refinement 'Jana2006 (Petricek, Dusek & Palatinus, 2006)'
_computing_structure_solution 'SIR2006: the program, J. Appl. Cryst, (2003). 36, 1103'
_diffrn_ambient_temperature 293
_diffrn_measured_fraction_theta_full 0.98
_diffrn_measured_fraction_theta_max 0.93
_diffrn_measurement_device 'four-cycle diffractometer'
_diffrn_measurement_device_type 'Oxford Diffraction CCD'
_diffrn_measurement_method '\w or \f scans'
_diffrn_radiation_monochromator graphite
_diffrn_radiation_source 'X-ray tube'
_diffrn_radiation_type 'Mo K\a'
_diffrn_radiation_wavelength 0.71073
_diffrn_reflns_av_R_equivalents 0.1162
_diffrn_reflns_av_sigmaI/netI 0.0639
_diffrn_reflns_limit_h_max 40
_diffrn_reflns_limit_h_min -31
_diffrn_reflns_limit_k_max 15
_diffrn_reflns_limit_k_min -14
_diffrn_reflns_limit_l_max 24
_diffrn_reflns_limit_l_min -24
_diffrn_reflns_number 84993
_diffrn_reflns_reduction_process
;
Main reflections and satellites up to order m=2 merged
in superspace group with JANA2006.
Sigma model taken from average reflections.
;
_diffrn_reflns_theta_full 44.13
_diffrn_reflns_theta_max 55.53
_diffrn_reflns_theta_min 2.88
_diffrn_standards_number 0
_exptl_absorpt_coefficient_mu 1.966
_exptl_absorpt_correction_type none
_exptl_crystal_colour white
_exptl_crystal_density_diffrn 1.744
_exptl_crystal_description 'transparent parallelepiped cut from a larger fragment'
_exptl_crystal_F_000 754
_exptl_crystal_size_max 0.170
_exptl_crystal_size_mid 0.120
_exptl_crystal_size_min 0.075
_refine_diff_density_max 9.36
_refine_diff_density_min -2.61
_refine_ls_extinction_method none
_refine_ls_goodness_of_fit_gt 7.75
_refine_ls_goodness_of_fit_ref 5.10
_refine_ls_hydrogen_treatment refall
_refine_ls_number_constraints 2
_refine_ls_number_parameters 89
_refine_ls_number_reflns 9127
_refine_ls_number_restraints 8
_refine_ls_R_factor_all 0.1747
_refine_ls_R_factor_gt 0.0981
_refine_ls_shift/su_max 0.0096
_refine_ls_shift/su_mean 0.0052
_refine_ls_structure_factor_coef F
_refine_ls_weighting_details w=1/(\s^2^(F)+0.0001F^2^)
_refine_ls_weighting_scheme sigma
_refine_ls_wR_factor_gt 0.2113
_refine_ls_wR_factor_ref 0.2143
_reflns_number_gt 3875
_reflns_number_total 9127
_reflns_threshold_expression I>3\s(I)
_cod_data_source_file b822163d.txt
_cod_data_source_block IM-19_ps
_cod_database_code 7200804

loop_
_symmetry_equiv_pos_site_id
_symmetry_equiv_pos_as_xyz
1 x,y,z
2 -x+1/2,-y,z+1/2
3 -x,y+1/2,-z
4 x+1/2,-y+1/2,-z+1/2
5 -x,-y,-z
6 x+1/2,y,-z+1/2
7 x,-y+1/2,z
8 -x+1/2,y+1/2,z+1/2

loop_
_atom_site_label
_atom_site_type_symbol
_atom_site_fract_x
_atom_site_fract_y
_atom_site_fract_z
_atom_site_adp_type
_atom_site_U_iso_or_equiv
_atom_site_symmetry_multiplicity
_atom_site_occupancy
_atom_site_calc_flag
_atom_site_refinement_flags
_atom_site_disorder_assembly
_atom_site_disorder_group
Ga Ga 1 0 1 Uani 0.01225(11) 4 1 d . . .
O3 O 0.9936 0.25 1.0734 Uani 0.0149(6) 4 1 d . . .
O1 O 0.92632(11) 0.0830(3) 0.88584(19) Uani 0.0268(6) 8 1 d . . .
O2 O 0.58949(10) 0.0826(3) 0.5886(2) Uani 0.0262(6) 8 1 d . . .
C2 C 0.82814(19) 0.25 0.7914(3) Uani 0.0251(11) 4 1 d . . .
C1 C 0.89907(17) 0.25 0.8600(3) Uani 0.0183(9) 4 1 d . . .
C5 C 0.69218(17) 0.25 0.6712(3) Uani 0.0236(11) 4 1 d . . .
C6 C 0.61762(18) 0.25 0.6108(3) Uani 0.0176(9) 4 1 d . . .
C3 C 0.79127(17) 0.4288(3) 0.7651(3) Uani 0.0460(12) 8 1 d . . .
H3 H 0.8119(4) 0.5661(5) 0.7989(9) Uiso 0.033(10) 8 1 d . . .
C4 C 0.72605(16) 0.4274(3) 0.6995(3) Uani 0.0334(10) 8 1 d . . .
H4 H 0.7021(9) 0.5647(5) 0.6704(18) Uiso 0.028(10) 8 1 d . . .

loop_
_atom_site_aniso_label
_atom_site_aniso_type_symbol
_atom_site_aniso_U_11
_atom_site_aniso_U_22
_atom_site_aniso_U_33
_atom_site_aniso_U_12
_atom_site_aniso_U_13
_atom_site_aniso_U_23
Ga Ga 0.00526(12) 0.00678(15) 0.0247(3) -0.00013(11) 0.00039(13) 0.00079(14)
O3 O 0.0127 0.0061(8) 0.0260(14) 0 0.0012(8) 0
O1 O 0.0230(9) 0.0149(9) 0.0425(14) 0.0045(7) -0.0173(9) -0.0027(9)
O2 O 0.0148(7) 0.0146(8) 0.0492(14) -0.0046(7) -0.0194(8) 0.0046(10)
C2 C 0.0148(13) 0.0116(14) 0.049(3) 0 -0.0190(16) 0
C1 C 0.0078(10) 0.0142(14) 0.033(2) 0 -0.0096(13) 0
C5 C 0.0109(12) 0.0109(13) 0.049(3) 0 -0.0117(15) 0
C6 C 0.0102(11) 0.0151(14) 0.027(2) 0 -0.0062(13) 0
C3 C 0.0279(14) 0.0117(11) 0.099(3) -0.0015(11) -0.0407(18) 0.0002(16)
C4 C 0.0235(12) 0.0101(10) 0.067(2) -0.0003(10) -0.0241(15) 0.0013(14)

loop_
_atom_type_symbol
_atom_type_scat_dispersion_real
_atom_type_scat_dispersion_imag
_atom_type_scat_source
_atom_type_scat_Cromer_Mann_a1
_atom_type_scat_Cromer_Mann_b1
_atom_type_scat_Cromer_Mann_a2
_atom_type_scat_Cromer_Mann_b2
_atom_type_scat_Cromer_Mann_a3
_atom_type_scat_Cromer_Mann_b3
_atom_type_scat_Cromer_Mann_a4
_atom_type_scat_Cromer_Mann_b4
_atom_type_scat_Cromer_Mann_c
C 0.003 0.002 'International Tables Vol C tables 4.2.6.8 and 6.1.1.4' 2.31 20.843901 1.02 10.2075 1.5886 0.5687 0.865 51.651199 0.2156
H 0.000 0.000 'International Tables Vol C tables 4.2.6.8 and 6.1.1.4' 0.493002 10.5109 0.322912 26.1257 0.140191 3.14236 0.04081 57.799702 0.003038
Ga 0.231 1.608 'International Tables Vol C tables 4.2.6.8 and 6.1.1.4' 15.2354 3.0669 6.7006 0.2412 4.3591 10.7805 2.9623 61.413502 1.7189
O 0.011 0.006 'International Tables Vol C tables 4.2.6.8 and 6.1.1.4' 3.0485 13.2771 2.2868 5.7011 1.5463 0.3239 0.867 32.908901 0.2508

loop_
_geom_angle_atom_site_label_1
_geom_angle_atom_site_label_2
_geom_angle_atom_site_label_3
_geom_angle_site_symmetry_1
_geom_angle_site_symmetry_2
_geom_angle_site_symmetry_3
_geom_angle
_geom_angle_publ_flag
O3 Ga O3 . . 3_747 180 yes
O3 Ga O1 . . . 92.28(6) yes
O3 Ga O1 . . 5_757 87.72(6) yes
O3 Ga O2 . . 2_655 87.05(6) yes
O3 Ga O2 . . 6_556 92.95(6) yes
O3 Ga O1 3_747 . . 87.72(6) yes
O3 Ga O1 3_747 . 5_757 92.28(6) yes
O3 Ga O2 3_747 . 2_655 92.95(6) yes
O3 Ga O2 3_747 . 6_556 87.05(6) yes
O1 Ga O1 . . 5_757 180 yes
O1 Ga O2 . . 2_655 87.09(9) yes
O1 Ga O2 . . 6_556 92.91(9) yes
O1 Ga O2 5_757 . 2_655 92.91(9) yes
O1 Ga O2 5_757 . 6_556 87.09(9) yes
O2 Ga O2 2_655 . 6_556 180 yes
Ga O3 Ga . . 3_757 123.887(3) yes
Ga O1 C1 . . . 132.3(2) yes
Ga O2 C6 2_654 . . 132.6(2) yes
C1 C2 C3 . . . 120.46(19) yes
O1 C1 O1 . . 7_555 126.4(3) yes
O1 C1 C2 . . . 116.82(17) yes
C6 C5 C4 . . . 119.72(17) yes
C6 C5 C4 . . 7_555 119.72(17) yes
C4 C5 C4 . . 7_555 120.6(3) yes
O2 C6 O2 . . 7_555 127.3(3) yes
O2 C6 C5 . . . 116.35(16) yes
O2 C6 C5 7_555 . . 116.35(16) yes
C2 C3 H3 . . . 120.0(5) yes
C2 C3 C4 . . . 120.0(2) yes
H3 C3 C4 . . . 120.0(5) yes
C5 C4 C3 . . . 120.0(2) yes
C5 C4 H4 . . . 120.0(9) yes
C3 C4 H4 . . . 120.0(9) yes

loop_
_geom_bond_atom_site_label_1
_geom_bond_atom_site_label_2
_geom_bond_site_symmetry_1
_geom_bond_site_symmetry_2
_geom_bond_distance
_geom_bond_publ_flag
Ga O3 . . 1.91151(18) yes
Ga O3 . 3_747 1.91151(18) yes
Ga O1 . . 1.972(2) yes
Ga O1 . 5_757 1.972(2) yes
Ga O2 . 2_655 1.976(2) yes
Ga O2 . 6_556 1.976(2) yes
O1 C1 . . 1.263(3) yes
C2 C1 . . 1.491(5) yes
C2 C3 . . 1.404(3) yes
C2 C3 . 7_555 1.404(3) yes
C5 C6 . . 1.493(5) yes
C5 C4 . . 1.379(3) yes
C3 H3 . . 1.076(6) yes
C3 C4 . . 1.389(5) yes
C4 H4 . . 1.075(10) yes
